data_4121896
loop_
_publ_author_name
'Chakraborty, Sumit'
'Dai, Huiguang'
'Bhattacharya, Papri'
'Fairweather, Neil T.'
'Gibson, Michael S.'
'Krause, Jeanette A.'
'Guan, Hairong'

_publ_section_title
;
 Iron-Based Catalysts for the Hydrogenation of Esters to Alcohols.
;
_journal_issue 22
_journal_name_full 'Journal of the American Chemical Society'
_journal_page_first 7869
_journal_paper_doi 10.1021/ja504034q
_journal_volume 136
_journal_year 2014
_chemical_formula_moiety '3(C17 H37 N O P2 Br2 Fe), C4 H8 O'
_chemical_formula_sum 'C55 H119 Br6 Fe3 N3 O4 P6'
_chemical_formula_weight 1719.36
_chemical_name_systematic
; 
 ? 
;
_space_group_IT_number 2
_symmetry_cell_setting triclinic
_symmetry_space_group_name_Hall '-P 1'
_symmetry_space_group_name_H-M 'P -1'
_atom_sites_solution_hydrogens mixed
_atom_sites_solution_primary direct
_atom_sites_solution_secondary difmap
_audit_creation_method SHELXL-97
_cell_angle_alpha 94.322(3)
_cell_angle_beta 100.559(3)
_cell_angle_gamma 104.961(3)
_cell_formula_units_Z 2
_cell_length_a 12.004(2)
_cell_length_b 17.666(3)
_cell_length_c 18.152(3)
_cell_measurement_reflns_used 9989
_cell_measurement_temperature 150(2)
_cell_measurement_theta_max 28.37
_cell_measurement_theta_min 2.30
_cell_volume 3625.3(11)
_computing_cell_refinement 'Bruker SAINT v8.27B'
_computing_data_collection 'Bruker APEX-II v2012-10.0'
_computing_data_reduction 'Bruker SAINT v8.27B'
_computing_molecular_graphics 'Bruker SHELXTL v6.14'
_computing_publication_material 'Bruker SHELXTL v6.14'
_computing_structure_refinement 'Bruker SHELXTL v6.14'
_computing_structure_solution 'Bruker SHELXTL v6.14'
_diffrn_ambient_temperature 150(2)
_diffrn_detector_area_resol_mean 8.33
_diffrn_measured_fraction_theta_full 1.000
_diffrn_measured_fraction_theta_max 1.000
_diffrn_measurement_device_type 'Bruker APEX-II DUO'
_diffrn_measurement_method '\w-\f scans'
_diffrn_radiation_monochromator 'Bruker TRIUMPH curved-graphite'
_diffrn_radiation_source 'fine-focus sealed tube'
_diffrn_radiation_type MoK\a
_diffrn_radiation_wavelength 0.71073
_diffrn_reflns_av_R_equivalents 0.0418
_diffrn_reflns_av_sigmaI/netI 0.0342
_diffrn_reflns_limit_h_max 15
_diffrn_reflns_limit_h_min -15
_diffrn_reflns_limit_k_max 22
_diffrn_reflns_limit_k_min -22
_diffrn_reflns_limit_l_max 23
_diffrn_reflns_limit_l_min -23
_diffrn_reflns_number 89072
_diffrn_reflns_theta_full 27.48
_diffrn_reflns_theta_max 27.48
_diffrn_reflns_theta_min 1.15
_exptl_absorpt_coefficient_mu 4.073
_exptl_absorpt_correction_T_max 0.8540
_exptl_absorpt_correction_T_min 0.6407
_exptl_absorpt_correction_type numerical
_exptl_absorpt_process_details 'SADABS v2008/1 (Sheldrick)'
_exptl_crystal_colour blue
_exptl_crystal_density_diffrn 1.575
_exptl_crystal_density_method 'not measured'
_exptl_crystal_description plate
_exptl_crystal_F_000 1760
_exptl_crystal_size_max 0.12
_exptl_crystal_size_mid 0.10
_exptl_crystal_size_min 0.04
_refine_diff_density_max 1.489
_refine_diff_density_min -0.708
_refine_diff_density_rms 0.088
_refine_ls_extinction_method none
_refine_ls_goodness_of_fit_ref 1.011
_refine_ls_hydrogen_treatment mixed
_refine_ls_matrix_type full
_refine_ls_number_parameters 736
_refine_ls_number_reflns 16635
_refine_ls_number_restraints 0
_refine_ls_restrained_S_all 1.011
_refine_ls_R_factor_all 0.0586
_refine_ls_R_factor_gt 0.0322
_refine_ls_shift/su_max 0.001
_refine_ls_shift/su_mean 0.000
_refine_ls_structure_factor_coef Fsqd
_refine_ls_weighting_details 'calc w=1/[\s^2^(Fo^2^)+(0.0277P)^2^+2.9351P] where P=(Fo^2^+2Fc^2^)/3'
_refine_ls_weighting_scheme calc
_refine_ls_wR_factor_gt 0.0612
_refine_ls_wR_factor_ref 0.0691
_reflns_number_gt 12109
_reflns_number_total 16635
_reflns_threshold_expression >2\s(I)
_cod_data_source_file ja504034q_si_001.cif
_cod_data_source_block 1
_cod_depositor_comments
;
The following automatic conversions were performed:

'_symmetry_cell_setting' value 'Triclinic' changed to 'triclinic'
according to
/usr/data/users/saulius/crontab/automatic-downloads/rss-feeds/ACS/lib/dictionaries/cif_core.dic
dictionary named 'cif_core.dic' version 2.4.2 from 2011-04-26.

Automatic conversion script
Id: cif_fix_values 2281 2013-09-26 08:29:07Z andrius 

 Adding full bibliography for 4121896--4121898.cif.
;
_cod_original_cell_volume 3625.4(11)
_cod_original_sg_symbol_H-M P-1
_cod_database_code 4121896

loop_
_symmetry_equiv_pos_as_xyz
'x, y, z'
'-x, -y, -z'

loop_
_atom_site_label
_atom_site_type_symbol
_atom_site_fract_x
_atom_site_fract_y
_atom_site_fract_z
_atom_site_U_iso_or_equiv
_atom_site_adp_type
_atom_site_occupancy
_atom_site_symmetry_multiplicity
_atom_site_calc_flag
_atom_site_refinement_flags
_atom_site_disorder_assembly
_atom_site_disorder_group
Fe1 Fe 0.42955(3) 0.24241(2) 0.12555(2) 0.01296(8) Uani 1 1 d . . .
Br1 Br 0.60224(2) 0.192867(16) 0.117521(17) 0.02096(7) Uani 1 1 d . . .
Br2 Br 0.25225(2) 0.287269(16) 0.136558(16) 0.01817(6) Uani 1 1 d . . .
P1 P 0.30195(6) 0.12296(4) 0.06745(4) 0.01516(15) Uani 1 1 d . . .
P2 P 0.55225(6) 0.34941(4) 0.20791(4) 0.01610(15) Uani 1 1 d . . .
O5A O 0.45178(19) 0.31777(13) -0.00926(12) 0.0296(5) Uani 1 1 d . . .
N1A N 0.4132(2) 0.19273(13) 0.22426(13) 0.0174(5) Uani 1 1 d . . .
H1 H 0.358(3) 0.2124(17) 0.2379(16) 0.021 Uiso 1 1 d . . .
C1A C 0.2553(2) 0.08225(17) 0.15048(17) 0.0213(6) Uani 1 1 d . . .
H1A H 0.1929 0.1043 0.1642 0.026 Uiso 1 1 calc R . .
H1B H 0.2241 0.0240 0.1400 0.026 Uiso 1 1 calc R . .
C2A C 0.3644(3) 0.10559(16) 0.21427(17) 0.0237(7) Uani 1 1 d . . .
H2A H 0.3432 0.0880 0.2617 0.028 Uiso 1 1 calc R . .
H2B H 0.4241 0.0800 0.2018 0.028 Uiso 1 1 calc R . .
C3A C 0.5194(2) 0.22044(17) 0.28603(16) 0.0226(6) Uani 1 1 d . . .
H3A H 0.5851 0.2023 0.2720 0.027 Uiso 1 1 calc R . .
H3B H 0.5027 0.1987 0.3328 0.027 Uiso 1 1 calc R . .
C4A C 0.5532(3) 0.30995(17) 0.29914(16) 0.0234(6) Uani 1 1 d . . .
H4A H 0.6328 0.3303 0.3321 0.028 Uiso 1 1 calc R . .
H4B H 0.4966 0.3276 0.3249 0.028 Uiso 1 1 calc R . .
C5A C 0.4423(2) 0.28740(16) 0.04358(17) 0.0188(6) Uani 1 1 d . . .
C6A C 0.3643(2) 0.04702(15) 0.02733(16) 0.0193(6) Uani 1 1 d . . .
H6A H 0.4375 0.0481 0.0645 0.023 Uiso 1 1 calc R . .
C7A C 0.2847(3) -0.03800(16) 0.0153(2) 0.0293(7) Uani 1 1 d . . .
H7AA H 0.3253 -0.0738 -0.0049 0.044 Uiso 1 1 calc R . .
H7AB H 0.2112 -0.0417 -0.0206 0.044 Uiso 1 1 calc R . .
H7AC H 0.2668 -0.0529 0.0636 0.044 Uiso 1 1 calc R . .
C8A C 0.4023(3) 0.07056(18) -0.04524(17) 0.0255(7) Uani 1 1 d . . .
H8AA H 0.4428 0.0336 -0.0633 0.038 Uiso 1 1 calc R . .
H8AB H 0.4558 0.1242 -0.0353 0.038 Uiso 1 1 calc R . .
H8AC H 0.3326 0.0690 -0.0838 0.038 Uiso 1 1 calc R . .
C9A C 0.1673(2) 0.11270(16) -0.00676(16) 0.0202(6) Uani 1 1 d . . .
H9A H 0.1542 0.0619 -0.0397 0.024 Uiso 1 1 calc R . .
C10A C 0.0540(2) 0.10669(18) 0.02250(19) 0.0285(7) Uani 1 1 d . . .
H10A H -0.0130 0.0966 -0.0204 0.043 Uiso 1 1 calc R . .
H10B H 0.0611 0.1564 0.0533 0.043 Uiso 1 1 calc R . .
H10C H 0.0415 0.0633 0.0533 0.043 Uiso 1 1 calc R . .
C11A C 0.1864(3) 0.17828(17) -0.05774(17) 0.0264(7) Uani 1 1 d . . .
H11A H 0.1165 0.1689 -0.0985 0.040 Uiso 1 1 calc R . .
H11B H 0.2554 0.1783 -0.0795 0.040 Uiso 1 1 calc R . .
H11C H 0.1996 0.2295 -0.0278 0.040 Uiso 1 1 calc R . .
C12A C 0.7104(2) 0.38100(16) 0.20315(16) 0.0197(6) Uani 1 1 d . . .
H12A H 0.7405 0.3341 0.2124 0.024 Uiso 1 1 calc R . .
C13A C 0.7895(2) 0.44793(17) 0.26306(17) 0.0259(7) Uani 1 1 d . . .
H13A H 0.8724 0.4508 0.2639 0.039 Uiso 1 1 calc R . .
H13B H 0.7722 0.4379 0.3127 0.039 Uiso 1 1 calc R . .
H13C H 0.7748 0.4981 0.2510 0.039 Uiso 1 1 calc R . .
C14A C 0.7288(3) 0.3991(2) 0.12461(18) 0.0313(8) Uani 1 1 d . . .
H14A H 0.8114 0.4047 0.1222 0.047 Uiso 1 1 calc R . .
H14B H 0.7093 0.4484 0.1146 0.047 Uiso 1 1 calc R . .
H14C H 0.6776 0.3558 0.0866 0.047 Uiso 1 1 calc R . .
C15A C 0.4968(3) 0.43677(17) 0.22219(18) 0.0256(7) Uani 1 1 d . . .
H15A H 0.4118 0.4148 0.2237 0.031 Uiso 1 1 calc R . .
C16A C 0.5513(3) 0.49169(18) 0.29678(18) 0.0315(8) Uani 1 1 d . . .
H16A H 0.5014 0.5263 0.3047 0.047 Uiso 1 1 calc R . .
H16B H 0.6302 0.5239 0.2947 0.047 Uiso 1 1 calc R . .
H16C H 0.5571 0.4600 0.3386 0.047 Uiso 1 1 calc R . .
C17A C 0.4963(3) 0.48248(19) 0.1545(2) 0.0398(9) Uani 1 1 d . . .
H17A H 0.4565 0.5237 0.1612 0.060 Uiso 1 1 calc R . .
H17B H 0.4544 0.4463 0.1084 0.060 Uiso 1 1 calc R . .
H17C H 0.5777 0.5069 0.1504 0.060 Uiso 1 1 calc R . .
Fe2 Fe 0.07062(3) 0.25291(2) 0.37690(2) 0.01328(8) Uani 1 1 d . . .
Br3 Br -0.10141(2) 0.303710(16) 0.382565(17) 0.02087(7) Uani 1 1 d . . .
Br4 Br 0.24669(2) 0.208219(16) 0.363375(16) 0.01784(6) Uani 1 1 d . . .
P3 P -0.05217(6) 0.14852(4) 0.29288(4) 0.01802(16) Uani 1 1 d . . .
P4 P 0.19738(6) 0.36992(4) 0.43950(4) 0.01492(15) Uani 1 1 d . . .
O5B O 0.0503(2) 0.17385(14) 0.51010(13) 0.0353(5) Uani 1 1 d . . .
N1B N 0.0913(2) 0.30575(13) 0.28036(13) 0.0169(5) Uani 1 1 d . . .
H2 H 0.147(3) 0.2875(17) 0.2669(16) 0.020 Uiso 1 1 d . . .
C1B C -0.0487(3) 0.18983(18) 0.20250(17) 0.0273(7) Uani 1 1 d . . .
H1C H 0.0085 0.1721 0.1774 0.033 Uiso 1 1 calc R . .
H1D H -0.1275 0.1706 0.1685 0.033 Uiso 1 1 calc R . .
C2B C -0.0130(3) 0.27951(17) 0.21720(16) 0.0232(6) Uani 1 1 d . . .
H2C H 0.0063 0.3020 0.1713 0.028 Uiso 1 1 calc R . .
H2D H -0.0789 0.2980 0.2304 0.028 Uiso 1 1 calc R . .
C3B C 0.1403(3) 0.39283(16) 0.29331(17) 0.0215(6) Uani 1 1 d . . .
H3C H 0.0796 0.4178 0.3050 0.026 Uiso 1 1 calc R . .
H3D H 0.1643 0.4121 0.2472 0.026 Uiso 1 1 calc R . .
C4B C 0.2464(2) 0.41486(16) 0.35884(16) 0.0213(6) Uani 1 1 d . . .
H4C H 0.2760 0.4730 0.3715 0.026 Uiso 1 1 calc R . .
H4D H 0.3107 0.3946 0.3454 0.026 Uiso 1 1 calc R . .
C5B C 0.0576(2) 0.20567(16) 0.45755(17) 0.0205(6) Uani 1 1 d . . .
C6B C -0.2115(2) 0.11773(16) 0.29596(17) 0.0218(6) Uani 1 1 d . . .
H6B H -0.2405 0.1650 0.2863 0.026 Uiso 1 1 calc R . .
C7B C -0.2885(3) 0.05183(17) 0.23438(19) 0.0299(7) Uani 1 1 d . . .
H7BA H -0.3718 0.0487 0.2322 0.045 Uiso 1 1 calc R . .
H7BB H -0.2742 0.0014 0.2458 0.045 Uiso 1 1 calc R . .
H7BC H -0.2690 0.0631 0.1855 0.045 Uiso 1 1 calc R . .
C8B C -0.2340(3) 0.0994(2) 0.37378(19) 0.0341(8) Uani 1 1 d . . .
H8BA H -0.3176 0.0923 0.3741 0.051 Uiso 1 1 calc R . .
H8BB H -0.1858 0.1433 0.4122 0.051 Uiso 1 1 calc R . .
H8BC H -0.2129 0.0509 0.3850 0.051 Uiso 1 1 calc R . .
C9B C 0.0001(3) 0.05986(18) 0.27833(19) 0.0318(8) Uani 1 1 d . . .
H9B H 0.0862 0.0808 0.2794 0.038 Uiso 1 1 calc R . .
C10B C -0.0510(3) 0.00637(19) 0.2026(2) 0.0374(9) Uani 1 1 d . . .
H10D H -0.0009 -0.0283 0.1955 0.056 Uiso 1 1 calc R . .
H10E H -0.0538 0.0390 0.1614 0.056 Uiso 1 1 calc R . .
H10F H -0.1309 -0.0258 0.2026 0.056 Uiso 1 1 calc R . .
C11B C -0.0062(4) 0.0131(2) 0.3453(2) 0.0485(11) Uani 1 1 d . . .
H11D H 0.0292 -0.0305 0.3385 0.073 Uiso 1 1 calc R . .
H11E H -0.0888 -0.0083 0.3484 0.073 Uiso 1 1 calc R . .
H11F H 0.0371 0.0479 0.3919 0.073 Uiso 1 1 calc R . .
C12B C 0.1327(2) 0.44212(16) 0.48346(17) 0.0214(6) Uani 1 1 d . . .
H12B H 0.0598 0.4422 0.4465 0.026 Uiso 1 1 calc R . .
C13B C 0.2114(3) 0.52747(17) 0.4990(2) 0.0320(8) Uani 1 1 d . . .
H13D H 0.1711 0.5615 0.5222 0.048 Uiso 1 1 calc R . .
H13E H 0.2278 0.5456 0.4514 0.048 Uiso 1 1 calc R . .
H13F H 0.2858 0.5299 0.5334 0.048 Uiso 1 1 calc R . .
C14B C 0.0929(3) 0.41405(19) 0.55455(18) 0.0296(7) Uani 1 1 d . . .
H14D H 0.0492 0.4486 0.5732 0.044 Uiso 1 1 calc R . .
H14E H 0.1622 0.4159 0.5936 0.044 Uiso 1 1 calc R . .
H14F H 0.0419 0.3597 0.5425 0.044 Uiso 1 1 calc R . .
C15B C 0.3325(2) 0.37685(17) 0.51249(16) 0.0205(6) Uani 1 1 d . . .
H15B H 0.3447 0.4257 0.5481 0.025 Uiso 1 1 calc R . .
C16B C 0.4462(2) 0.38701(18) 0.48346(18) 0.0256(7) Uani 1 1 d . . .
H16D H 0.5129 0.3957 0.5263 0.038 Uiso 1 1 calc R . .
H16E H 0.4579 0.4325 0.4552 0.038 Uiso 1 1 calc R . .
H16F H 0.4408 0.3393 0.4502 0.038 Uiso 1 1 calc R . .
C17B C 0.3145(3) 0.30841(18) 0.55999(17) 0.0257(7) Uani 1 1 d . . .
H17D H 0.3058 0.2590 0.5283 0.039 Uiso 1 1 calc R . .
H17E H 0.2432 0.3046 0.5802 0.039 Uiso 1 1 calc R . .
H17F H 0.3828 0.3179 0.6019 0.039 Uiso 1 1 calc R . .
Fe3 Fe 0.25602(3) 0.73733(2) 0.24941(2) 0.01478(8) Uani 1 1 d . . .
P5 P 0.19836(6) 0.65886(4) 0.13390(4) 0.01894(16) Uani 1 1 d . . .
P6 P 0.35239(6) 0.82380(4) 0.35713(4) 0.01841(15) Uani 1 1 d . . .
Br5 Br 0.16551(3) 0.838348(17) 0.197179(17) 0.02408(7) Uani 1 1 d . . .
Br6 Br 0.35693(3) 0.639975(17) 0.298481(16) 0.02195(7) Uani 1 1 d . . .
O5C O 0.04934(19) 0.65969(14) 0.30454(14) 0.0382(6) Uani 1 1 d . . .
N1C N 0.4054(2) 0.78875(14) 0.21007(14) 0.0216(5) Uani 1 1 d . . .
H3 H 0.461(3) 0.7654(18) 0.2305(17) 0.026 Uiso 1 1 d . . .
C1C C 0.3323(3) 0.69205(18) 0.09669(18) 0.0283(7) Uani 1 1 d . . .
H1E H 0.3867 0.6598 0.1124 0.034 Uiso 1 1 calc R . .
H1F H 0.3118 0.6855 0.0408 0.034 Uiso 1 1 calc R . .
C2C C 0.3916(3) 0.77819(19) 0.12684(17) 0.0308(7) Uani 1 1 d . . .
H2E H 0.4698 0.7947 0.1134 0.037 Uiso 1 1 calc R . .
H2F H 0.3431 0.8114 0.1040 0.037 Uiso 1 1 calc R . .
C3C C 0.4649(3) 0.87192(18) 0.24198(19) 0.0309(7) Uani 1 1 d . . .
H3E H 0.4141 0.9060 0.2247 0.037 Uiso 1 1 calc R . .
H3F H 0.5400 0.8902 0.2250 0.037 Uiso 1 1 calc R . .
C4C C 0.4885(3) 0.87680(19) 0.32799(18) 0.0310(7) Uani 1 1 d . . .
H4E H 0.5135 0.9328 0.3508 0.037 Uiso 1 1 calc R . .
H4F H 0.5528 0.8527 0.3458 0.037 Uiso 1 1 calc R . .
C5C C 0.1305(3) 0.69115(17) 0.28312(17) 0.0222(6) Uani 1 1 d . . .
C6C C 0.0728(3) 0.66244(18) 0.05828(17) 0.0276(7) Uani 1 1 d . . .
H6C H 0.0514 0.6118 0.0236 0.033 Uiso 1 1 calc R . .
C7C C 0.1004(4) 0.7287(2) 0.00954(19) 0.0431(10) Uani 1 1 d . . .
H7CA H 0.0306 0.7247 -0.0299 0.065 Uiso 1 1 calc R . .
H7CB H 0.1660 0.7241 -0.0140 0.065 Uiso 1 1 calc R . .
H7CC H 0.1223 0.7799 0.0412 0.065 Uiso 1 1 calc R . .
C8C C -0.0359(3) 0.6632(2) 0.0904(2) 0.0352(8) Uani 1 1 d . . .
H8CA H -0.1030 0.6591 0.0489 0.053 Uiso 1 1 calc R . .
H8CB H -0.0201 0.7127 0.1238 0.053 Uiso 1 1 calc R . .
H8CC H -0.0543 0.6184 0.1191 0.053 Uiso 1 1 calc R . .
C9C C 0.1798(3) 0.55010(17) 0.12936(17) 0.0274(7) Uani 1 1 d . . .
H9C H 0.2417 0.5428 0.1711 0.033 Uiso 1 1 calc R . .
C10C C 0.2004(3) 0.5126(2) 0.0559(2) 0.0421(9) Uani 1 1 d . . .
H10G H 0.1961 0.4569 0.0593 0.063 Uiso 1 1 calc R . .
H10H H 0.2784 0.5404 0.0482 0.063 Uiso 1 1 calc R . .
H10I H 0.1397 0.5166 0.0134 0.063 Uiso 1 1 calc R . .
C11C C 0.0614(3) 0.50735(19) 0.1458(2) 0.0401(9) Uani 1 1 d . . .
H11G H 0.0570 0.4514 0.1480 0.060 Uiso 1 1 calc R . .
H11H H -0.0023 0.5120 0.1056 0.060 Uiso 1 1 calc R . .
H11I H 0.0531 0.5311 0.1944 0.060 Uiso 1 1 calc R . .
C12C C 0.2902(3) 0.89895(17) 0.39787(18) 0.0250(7) Uani 1 1 d . . .
H12C H 0.3329 0.9134 0.4519 0.030 Uiso 1 1 calc R . .
C13C C 0.3088(3) 0.97592(18) 0.3634(2) 0.0373(8) Uani 1 1 d . . .
H13G H 0.2830 1.0141 0.3934 0.056 Uiso 1 1 calc R . .
H13H H 0.2627 0.9660 0.3115 0.056 Uiso 1 1 calc R . .
H13I H 0.3926 0.9972 0.3632 0.056 Uiso 1 1 calc R . .
C14C C 0.1608(3) 0.86262(19) 0.39953(19) 0.0315(8) Uani 1 1 d . . .
H14G H 0.1341 0.8990 0.4310 0.047 Uiso 1 1 calc R . .
H14H H 0.1522 0.8125 0.4206 0.047 Uiso 1 1 calc R . .
H14I H 0.1132 0.8531 0.3480 0.047 Uiso 1 1 calc R . .
C15C C 0.4159(3) 0.78592(18) 0.44328(17) 0.0269(7) Uani 1 1 d . . .
H15C H 0.4586 0.7486 0.4259 0.032 Uiso 1 1 calc R . .
C16C C 0.5080(3) 0.8498(2) 0.50114(19) 0.0397(9) Uani 1 1 d . . .
H16G H 0.5502 0.8247 0.5390 0.060 Uiso 1 1 calc R . .
H16H H 0.4685 0.8832 0.5260 0.060 Uiso 1 1 calc R . .
H16I H 0.5642 0.8823 0.4753 0.060 Uiso 1 1 calc R . .
C17C C 0.3215(3) 0.7377(2) 0.47969(18) 0.0351(8) Uani 1 1 d . . .
H17G H 0.3576 0.7095 0.5175 0.053 Uiso 1 1 calc R . .
H17H H 0.2618 0.6995 0.4409 0.053 Uiso 1 1 calc R . .
H17I H 0.2844 0.7730 0.5042 0.053 Uiso 1 1 calc R . .
O18A O 0.6527(8) 0.7753(5) 0.2244(4) 0.0463(17) Uani 0.70 1 d P A 1
O18B O 0.6508(16) 0.7629(10) 0.2561(9) 0.045(4) Uani 0.30 1 d P A 2
C19 C 0.7559(3) 0.8134(2) 0.2803(3) 0.0530(11) Uani 1 1 d . . .
H19A H 0.7372 0.8127 0.3312 0.064 Uiso 0.70 1 calc PR A 1
H19B H 0.7860 0.8691 0.2721 0.064 Uiso 0.70 1 calc PR A 1
H19C H 0.7645 0.8358 0.3333 0.064 Uiso 0.30 1 calc PR A 2
H19D H 0.7658 0.8572 0.2490 0.064 Uiso 0.30 1 calc PR A 2
C20 C 0.8468(3) 0.7709(3) 0.2749(2) 0.0490(10) Uani 1 1 d . A .
H20A H 0.8912 0.7678 0.3257 0.059 Uiso 1 1 calc R . .
H20B H 0.9028 0.7973 0.2448 0.059 Uiso 1 1 calc R . .
C21 C 0.7762(4) 0.6908(3) 0.2363(3) 0.0690(14) Uani 1 1 d . . .
H21A H 0.8096 0.6753 0.1934 0.083 Uiso 1 1 calc R A .
H21B H 0.7766 0.6512 0.2720 0.083 Uiso 1 1 calc R . .
C22 C 0.6564(3) 0.6955(2) 0.2092(2) 0.0525(11) Uani 1 1 d . A .
H22A H 0.6314 0.6777 0.1542 0.063 Uiso 0.70 1 calc PR B 1
H22B H 0.6015 0.6606 0.2350 0.063 Uiso 0.70 1 calc PR B 1
H22C H 0.6429 0.7034 0.1552 0.063 Uiso 0.30 1 calc PR B 2
H22D H 0.5975 0.6471 0.2158 0.063 Uiso 0.30 1 calc PR B 2

loop_
_atom_site_aniso_label
_atom_site_aniso_U_11
_atom_site_aniso_U_22
_atom_site_aniso_U_33
_atom_site_aniso_U_23
_atom_site_aniso_U_13
_atom_site_aniso_U_12
Fe1 0.01339(19) 0.01355(18) 0.0127(2) 0.00094(15) 0.00345(15) 0.00473(15)
Br1 0.01533(14) 0.02103(14) 0.02662(17) -0.00406(12) 0.00420(12) 0.00740(12)
Br2 0.01573(13) 0.01937(14) 0.02096(15) 0.00037(11) 0.00441(11) 0.00782(11)
P1 0.0146(3) 0.0129(3) 0.0188(4) 0.0009(3) 0.0053(3) 0.0043(3)
P2 0.0150(3) 0.0175(4) 0.0150(4) -0.0020(3) 0.0017(3) 0.0054(3)
O5A 0.0315(12) 0.0369(13) 0.0198(12) 0.0116(10) 0.0075(10) 0.0050(10)
N1A 0.0179(12) 0.0208(12) 0.0158(13) 0.0027(10) 0.0040(10) 0.0091(10)
C1A 0.0226(15) 0.0182(14) 0.0255(17) 0.0048(12) 0.0113(13) 0.0048(12)
C2A 0.0308(17) 0.0207(15) 0.0217(17) 0.0077(12) 0.0061(13) 0.0092(13)
C3A 0.0217(15) 0.0321(17) 0.0162(16) 0.0074(13) 0.0026(12) 0.0113(13)
C4A 0.0230(15) 0.0313(17) 0.0153(16) 0.0018(13) 0.0040(12) 0.0065(13)
C5A 0.0138(14) 0.0192(14) 0.0217(17) -0.0014(12) 0.0030(12) 0.0036(12)
C6A 0.0188(14) 0.0156(14) 0.0247(16) -0.0018(12) 0.0053(12) 0.0077(12)
C7A 0.0254(16) 0.0154(14) 0.047(2) -0.0030(14) 0.0090(15) 0.0056(13)
C8A 0.0235(16) 0.0265(16) 0.0262(17) -0.0056(13) 0.0078(13) 0.0073(13)
C9A 0.0168(14) 0.0167(14) 0.0232(16) -0.0038(12) 0.0001(12) 0.0025(12)
C10A 0.0154(15) 0.0280(17) 0.039(2) -0.0034(14) 0.0021(14) 0.0047(13)
C11A 0.0247(16) 0.0270(16) 0.0240(17) 0.0008(13) -0.0036(13) 0.0080(13)
C12A 0.0164(14) 0.0208(14) 0.0204(16) -0.0017(12) 0.0033(12) 0.0043(12)
C13A 0.0177(15) 0.0254(16) 0.0289(18) -0.0047(13) 0.0001(13) 0.0016(13)
C14A 0.0249(17) 0.0375(19) 0.0267(19) -0.0004(15) 0.0093(14) -0.0008(15)
C15A 0.0197(15) 0.0228(15) 0.0321(19) -0.0069(13) -0.0008(13) 0.0093(13)
C16A 0.0315(18) 0.0261(17) 0.034(2) -0.0113(14) 0.0022(15) 0.0097(14)
C17A 0.050(2) 0.0268(18) 0.040(2) -0.0031(15) -0.0053(18) 0.0189(17)
Fe2 0.01328(19) 0.01336(18) 0.0132(2) 0.00017(15) 0.00237(15) 0.00447(15)
Br3 0.01573(14) 0.01972(14) 0.02684(17) -0.00424(12) 0.00416(12) 0.00664(12)
Br4 0.01583(13) 0.02091(14) 0.01781(15) -0.00007(11) 0.00204(11) 0.00871(11)
P3 0.0150(4) 0.0158(4) 0.0210(4) -0.0038(3) -0.0002(3) 0.0047(3)
P4 0.0149(3) 0.0141(3) 0.0146(4) -0.0009(3) 0.0029(3) 0.0031(3)
O5B 0.0345(13) 0.0412(14) 0.0272(13) 0.0150(11) 0.0077(11) 0.0013(11)
N1B 0.0176(12) 0.0193(12) 0.0137(13) 0.0009(10) 0.0006(10) 0.0072(10)
C1B 0.0245(16) 0.0341(18) 0.0178(17) -0.0066(13) -0.0003(13) 0.0048(14)
C2B 0.0233(15) 0.0308(17) 0.0146(16) 0.0012(12) -0.0009(12) 0.0099(13)
C3B 0.0272(16) 0.0189(14) 0.0208(16) 0.0071(12) 0.0055(13) 0.0092(13)
C4B 0.0237(15) 0.0170(14) 0.0217(16) 0.0022(12) 0.0057(13) 0.0025(12)
C5B 0.0155(14) 0.0194(15) 0.0236(17) -0.0004(13) 0.0033(12) 0.0009(12)
C6B 0.0143(14) 0.0178(14) 0.0311(18) -0.0011(12) 0.0015(12) 0.0041(12)
C7B 0.0176(15) 0.0205(16) 0.043(2) -0.0049(14) -0.0025(14) 0.0000(13)
C8B 0.0287(18) 0.0331(18) 0.038(2) 0.0016(15) 0.0144(16) -0.0002(15)
C9B 0.0223(16) 0.0246(16) 0.045(2) -0.0107(15) -0.0002(15) 0.0100(14)
C10B 0.0365(19) 0.0241(17) 0.048(2) -0.0119(16) 0.0120(17) 0.0050(15)
C11B 0.058(3) 0.0243(18) 0.058(3) -0.0023(17) -0.010(2) 0.0205(18)
C12B 0.0187(14) 0.0187(14) 0.0245(17) -0.0067(12) 0.0019(12) 0.0057(12)
C13B 0.0305(18) 0.0178(15) 0.043(2) -0.0092(14) 0.0028(15) 0.0056(14)
C14B 0.0281(17) 0.0329(18) 0.0268(18) -0.0102(14) 0.0074(14) 0.0098(14)
C15B 0.0174(14) 0.0228(15) 0.0173(15) -0.0041(12) -0.0007(12) 0.0035(12)
C16B 0.0158(15) 0.0282(16) 0.0289(18) 0.0000(14) 0.0028(13) 0.0018(13)
C17B 0.0224(16) 0.0362(18) 0.0176(16) 0.0047(13) 0.0006(13) 0.0090(14)
Fe3 0.01336(18) 0.0162(2) 0.01360(19) 0.00279(15) 0.00264(14) 0.00187(15)
P5 0.0203(4) 0.0184(4) 0.0159(4) 0.0005(3) 0.0006(3) 0.0043(3)
P6 0.0192(4) 0.0177(4) 0.0164(4) 0.0006(3) 0.0013(3) 0.0040(3)
Br5 0.02936(16) 0.02114(15) 0.02082(16) 0.00418(12) -0.00004(13) 0.00867(13)
Br6 0.02490(15) 0.02069(14) 0.01884(16) 0.00095(12) -0.00145(12) 0.00850(12)
O5C 0.0254(12) 0.0420(14) 0.0467(16) 0.0125(12) 0.0170(11) -0.0001(11)
N1C 0.0221(13) 0.0226(13) 0.0178(13) 0.0022(10) 0.0050(10) 0.0015(11)
C1C 0.0279(17) 0.0354(18) 0.0203(17) -0.0022(14) 0.0083(13) 0.0058(14)
C2C 0.0310(18) 0.0365(19) 0.0234(18) 0.0063(14) 0.0144(14) 0.0003(15)
C3C 0.0256(17) 0.0233(16) 0.039(2) 0.0035(14) 0.0124(15) -0.0052(13)
C4C 0.0236(16) 0.0286(17) 0.0330(19) -0.0070(14) 0.0063(14) -0.0032(14)
C5C 0.0224(15) 0.0231(15) 0.0200(16) 0.0013(12) 0.0003(13) 0.0076(13)
C6C 0.0320(17) 0.0296(17) 0.0191(16) -0.0019(13) -0.0031(13) 0.0126(14)
C7C 0.069(3) 0.041(2) 0.0241(19) 0.0073(16) -0.0007(18) 0.030(2)
C8C 0.0245(17) 0.0349(19) 0.042(2) -0.0069(16) -0.0056(15) 0.0133(15)
C9C 0.0339(18) 0.0198(15) 0.0228(17) -0.0009(13) -0.0073(14) 0.0076(14)
C10C 0.052(2) 0.0320(19) 0.038(2) -0.0117(16) -0.0081(17) 0.0197(18)
C11C 0.044(2) 0.0244(17) 0.043(2) 0.0124(16) -0.0053(17) 0.0036(16)
C12C 0.0273(16) 0.0229(15) 0.0250(17) 0.0009(13) 0.0029(13) 0.0097(13)
C13C 0.046(2) 0.0224(17) 0.039(2) 0.0006(15) 0.0012(17) 0.0084(16)
C14C 0.0335(18) 0.0357(18) 0.034(2) 0.0094(15) 0.0133(15) 0.0190(16)
C15C 0.0335(18) 0.0296(17) 0.0183(16) -0.0020(13) -0.0040(13) 0.0183(15)
C16C 0.039(2) 0.048(2) 0.0260(19) -0.0082(16) -0.0115(15) 0.0177(18)
C17C 0.053(2) 0.0364(19) 0.0228(18) 0.0113(15) 0.0081(16) 0.0221(17)
O18A 0.037(3) 0.043(4) 0.054(4) 0.006(3) -0.006(3) 0.014(2)
O18B 0.031(6) 0.030(6) 0.077(13) 0.009(8) -0.001(8) 0.021(5)
C19 0.045(2) 0.031(2) 0.074(3) 0.003(2) 0.006(2) -0.0003(18)
C20 0.0225(18) 0.076(3) 0.044(2) 0.019(2) 0.0063(17) 0.0026(19)
C21 0.040(2) 0.055(3) 0.115(4) -0.004(3) 0.020(3) 0.020(2)
C22 0.046(2) 0.041(2) 0.061(3) -0.005(2) -0.006(2) 0.0118(19)

loop_
_atom_type_symbol
_atom_type_description
_atom_type_scat_dispersion_real
_atom_type_scat_dispersion_imag
_atom_type_scat_source
C C 0.0033 0.0016 'International Tables Vol C Tables 4.2.6.8 and 6.1.1.4'
H H 0.0000 0.0000 'International Tables Vol C Tables 4.2.6.8 and 6.1.1.4'
N N 0.0061 0.0033 'International Tables Vol C Tables 4.2.6.8 and 6.1.1.4'
O O 0.0106 0.0060 'International Tables Vol C Tables 4.2.6.8 and 6.1.1.4'
P P 0.1023 0.0942 'International Tables Vol C Tables 4.2.6.8 and 6.1.1.4'
Fe Fe 0.3463 0.8444 'International Tables Vol C Tables 4.2.6.8 and 6.1.1.4'
Br Br -0.2901 2.4595 'International Tables Vol C Tables 4.2.6.8 and 6.1.1.4'

loop_
_geom_angle_atom_site_label_1
_geom_angle_atom_site_label_2
_geom_angle_atom_site_label_3
_geom_angle
C5A Fe1 N1A 177.94(11)
C5A Fe1 P2 95.57(9)
N1A Fe1 P2 83.10(7)
C5A Fe1 P1 97.21(9)
N1A Fe1 P1 84.12(7)
P2 Fe1 P1 167.22(3)
C5A Fe1 Br1 90.96(9)
N1A Fe1 Br1 90.60(6)
P2 Fe1 Br1 89.06(2)
P1 Fe1 Br1 91.25(2)
C5A Fe1 Br2 91.27(9)
N1A Fe1 Br2 87.20(6)
P2 Fe1 Br2 91.89(2)
P1 Fe1 Br2 87.30(2)
Br1 Fe1 Br2 177.48(2)
C1A P1 C6A 103.13(13)
C1A P1 C9A 108.14(13)
C6A P1 C9A 101.42(13)
C1A P1 Fe1 99.45(10)
C6A P1 Fe1 118.53(9)
C9A P1 Fe1 124.07(9)
C4A P2 C15A 102.79(14)
C4A P2 C12A 103.88(13)
C15A P2 C12A 110.21(13)
C4A P2 Fe1 101.23(10)
C15A P2 Fe1 117.43(10)
C12A P2 Fe1 118.44(9)
C3A N1A C2A 112.0(2)
C3A N1A Fe1 114.47(18)
C2A N1A Fe1 115.26(18)
C3A N1A H1 107.3(19)
C2A N1A H1 106.1(19)
Fe1 N1A H1 100.4(19)
C2A C1A P1 106.4(2)
C2A C1A H1A 110.4
P1 C1A H1A 110.4
C2A C1A H1B 110.4
P1 C1A H1B 110.4
H1A C1A H1B 108.6
N1A C2A C1A 108.6(2)
N1A C2A H2A 110.0
C1A C2A H2A 110.0
N1A C2A H2B 110.0
C1A C2A H2B 110.0
H2A C2A H2B 108.3
N1A C3A C4A 108.3(2)
N1A C3A H3A 110.0
C4A C3A H3A 110.0
N1A C3A H3B 110.0
C4A C3A H3B 110.0
H3A C3A H3B 108.4
C3A C4A P2 109.7(2)
C3A C4A H4A 109.7
P2 C4A H4A 109.7
C3A C4A H4B 109.7
P2 C4A H4B 109.7
H4A C4A H4B 108.2
O5A C5A Fe1 179.0(3)
C8A C6A C7A 111.3(2)
C8A C6A P1 109.63(19)
C7A C6A P1 115.27(19)
C8A C6A H6A 106.7
C7A C6A H6A 106.7
P1 C6A H6A 106.7
C6A C7A H7AA 109.5
C6A C7A H7AB 109.5
H7AA C7A H7AB 109.5
C6A C7A H7AC 109.5
H7AA C7A H7AC 109.5
H7AB C7A H7AC 109.5
C6A C8A H8AA 109.5
C6A C8A H8AB 109.5
H8AA C8A H8AB 109.5
C6A C8A H8AC 109.5
H8AA C8A H8AC 109.5
H8AB C8A H8AC 109.5
C10A C9A C11A 110.5(2)
C10A C9A P1 115.1(2)
C11A C9A P1 111.48(19)
C10A C9A H9A 106.4
C11A C9A H9A 106.4
P1 C9A H9A 106.4
C9A C10A H10A 109.5
C9A C10A H10B 109.5
H10A C10A H10B 109.5
C9A C10A H10C 109.5
H10A C10A H10C 109.5
H10B C10A H10C 109.5
C9A C11A H11A 109.5
C9A C11A H11B 109.5
H11A C11A H11B 109.5
C9A C11A H11C 109.5
H11A C11A H11C 109.5
H11B C11A H11C 109.5
C13A C12A C14A 110.2(2)
C13A C12A P2 116.22(19)
C14A C12A P2 112.7(2)
C13A C12A H12A 105.6
C14A C12A H12A 105.6
P2 C12A H12A 105.6
C12A C13A H13A 109.5
C12A C13A H13B 109.5
H13A C13A H13B 109.5
C12A C13A H13C 109.5
H13A C13A H13C 109.5
H13B C13A H13C 109.5
C12A C14A H14A 109.5
C12A C14A H14B 109.5
H14A C14A H14B 109.5
C12A C14A H14C 109.5
H14A C14A H14C 109.5
H14B C14A H14C 109.5
C17A C15A C16A 111.7(3)
C17A C15A P2 111.9(2)
C16A C15A P2 116.7(2)
C17A C15A H15A 105.1
C16A C15A H15A 105.1
P2 C15A H15A 105.1
C15A C16A H16A 109.5
C15A C16A H16B 109.5
H16A C16A H16B 109.5
C15A C16A H16C 109.5
H16A C16A H16C 109.5
H16B C16A H16C 109.5
C15A C17A H17A 109.5
C15A C17A H17B 109.5
H17A C17A H17B 109.5
C15A C17A H17C 109.5
H17A C17A H17C 109.5
H17B C17A H17C 109.5
C5B Fe2 N1B 177.34(11)
C5B Fe2 P3 95.67(10)
N1B Fe2 P3 83.72(7)
C5B Fe2 P4 96.01(9)
N1B Fe2 P4 84.61(7)
P3 Fe2 P4 168.32(3)
C5B Fe2 Br3 92.90(9)
N1B Fe2 Br3 89.68(6)
P3 Fe2 Br3 88.39(2)
P4 Fe2 Br3 91.13(2)
C5B Fe2 Br4 91.47(9)
N1B Fe2 Br4 85.97(6)
P3 Fe2 Br4 91.81(2)
P4 Fe2 Br4 87.77(2)
Br3 Fe2 Br4 175.59(2)
C1B P3 C9B 103.06(15)
C1B P3 C6B 104.29(14)
C9B P3 C6B 109.54(14)
C1B P3 Fe2 101.12(10)
C9B P3 Fe2 117.49(10)
C6B P3 Fe2 118.67(9)
C4B P4 C12B 104.41(13)
C4B P4 C15B 107.18(13)
C12B P4 C15B 102.30(13)
C4B P4 Fe2 99.46(9)
C12B P4 Fe2 117.68(10)
C15B P4 Fe2 123.88(9)
C2B N1B C3B 112.3(2)
C2B N1B Fe2 114.40(18)
C3B N1B Fe2 114.95(17)
C2B N1B H2 107.1(19)
C3B N1B H2 105.4(19)
Fe2 N1B H2 101.3(19)
C2B C1B P3 109.7(2)
C2B C1B H1C 109.7
P3 C1B H1C 109.7
C2B C1B H1D 109.7
P3 C1B H1D 109.7
H1C C1B H1D 108.2
N1B C2B C1B 108.6(2)
N1B C2B H2C 110.0
C1B C2B H2C 110.0
N1B C2B H2D 110.0
C1B C2B H2D 110.0
H2C C2B H2D 108.4
N1B C3B C4B 109.1(2)
N1B C3B H3C 109.9
C4B C3B H3C 109.9
N1B C3B H3D 109.9
C4B C3B H3D 109.9
H3C C3B H3D 108.3
C3B C4B P4 107.1(2)
C3B C4B H4C 110.3
P4 C4B H4C 110.3
C3B C4B H4D 110.3
P4 C4B H4D 110.3
H4C C4B H4D 108.6
O5B C5B Fe2 178.7(3)
C7B C6B C8B 110.9(3)
C7B C6B P3 115.2(2)
C8B C6B P3 113.4(2)
C7B C6B H6B 105.5
C8B C6B H6B 105.5
P3 C6B H6B 105.5
C6B C7B H7BA 109.5
C6B C7B H7BB 109.5
H7BA C7B H7BB 109.5
C6B C7B H7BC 109.5
H7BA C7B H7BC 109.5
H7BB C7B H7BC 109.5
C6B C8B H8BA 109.5
C6B C8B H8BB 109.5
H8BA C8B H8BB 109.5
C6B C8B H8BC 109.5
H8BA C8B H8BC 109.5
H8BB C8B H8BC 109.5
C11B C9B C10B 111.9(3)
C11B C9B P3 111.1(2)
C10B C9B P3 117.5(2)
C11B C9B H9B 105.0
C10B C9B H9B 105.0
P3 C9B H9B 105.0
C9B C10B H10D 109.5
C9B C10B H10E 109.5
H10D C10B H10E 109.5
C9B C10B H10F 109.5
H10D C10B H10F 109.5
H10E C10B H10F 109.5
C9B C11B H11D 109.5
C9B C11B H11E 109.5
H11D C11B H11E 109.5
C9B C11B H11F 109.5
H11D C11B H11F 109.5
H11E C11B H11F 109.5
C14B C12B C13B 111.6(2)
C14B C12B P4 110.3(2)
C13B C12B P4 114.7(2)
C14B C12B H12B 106.6
C13B C12B H12B 106.6
P4 C12B H12B 106.6
C12B C13B H13D 109.5
C12B C13B H13E 109.5
H13D C13B H13E 109.5
C12B C13B H13F 109.5
H13D C13B H13F 109.5
H13E C13B H13F 109.5
C12B C14B H14D 109.5
C12B C14B H14E 109.5
H14D C14B H14E 109.5
C12B C14B H14F 109.5
H14D C14B H14F 109.5
H14E C14B H14F 109.5
C16B C15B C17B 110.8(2)
C16B C15B P4 115.6(2)
C17B C15B P4 111.9(2)
C16B C15B H15B 105.9
C17B C15B H15B 105.9
P4 C15B H15B 105.9
C15B C16B H16D 109.5
C15B C16B H16E 109.5
H16D C16B H16E 109.5
C15B C16B H16F 109.5
H16D C16B H16F 109.5
H16E C16B H16F 109.5
C15B C17B H17D 109.5
C15B C17B H17E 109.5
H17D C17B H17E 109.5
C15B C17B H17F 109.5
H17D C17B H17F 109.5
H17E C17B H17F 109.5
C5C Fe3 N1C 178.33(12)
C5C Fe3 P6 97.02(10)
N1C Fe3 P6 83.44(7)
C5C Fe3 P5 95.10(10)
N1C Fe3 P5 84.37(7)
P6 Fe3 P5 167.58(3)
C5C Fe3 Br6 90.62(9)
N1C Fe3 Br6 87.79(7)
P6 Fe3 Br6 89.20(3)
P5 Fe3 Br6 87.95(2)
C5C Fe3 Br5 92.82(9)
N1C Fe3 Br5 88.78(7)
P6 Fe3 Br5 90.53(3)
P5 Fe3 Br5 91.59(3)
Br6 Fe3 Br5 176.56(2)
C1C P5 C6C 106.63(15)
C1C P5 C9C 101.71(14)
C6C P5 C9C 101.50(14)
C1C P5 Fe3 99.87(10)
C6C P5 Fe3 124.25(10)
C9C P5 Fe3 120.00(10)
C4C P6 C12C 107.65(14)
C4C P6 C15C 100.73(15)
C12C P6 C15C 101.72(14)
C4C P6 Fe3 100.98(10)
C12C P6 Fe3 123.24(10)
C15C P6 Fe3 119.84(10)
C3C N1C C2C 110.9(2)
C3C N1C Fe3 115.11(19)
C2C N1C Fe3 115.23(19)
C3C N1C H3 100(2)
C2C N1C H3 108.2(19)
Fe3 N1C H3 106.0(19)
C2C C1C P5 109.1(2)
C2C C1C H1E 109.9
P5 C1C H1E 109.9
C2C C1C H1F 109.9
P5 C1C H1F 109.9
H1E C1C H1F 108.3
N1C C2C C1C 109.1(2)
N1C C2C H2E 109.9
C1C C2C H2E 109.9
N1C C2C H2F 109.9
C1C C2C H2F 109.9
H2E C2C H2F 108.3
N1C C3C C4C 108.1(3)
N1C C3C H3E 110.1
C4C C3C H3E 110.1
N1C C3C H3F 110.1
C4C C3C H3F 110.1
H3E C3C H3F 108.4
C3C C4C P6 109.3(2)
C3C C4C H4E 109.8
P6 C4C H4E 109.8
C3C C4C H4F 109.8
P6 C4C H4F 109.8
H4E C4C H4F 108.3
O5C C5C Fe3 178.6(3)
C7C C6C C8C 111.1(3)
C7C C6C P5 115.1(2)
C8C C6C P5 111.2(2)
C7C C6C H6C 106.3
C8C C6C H6C 106.3
P5 C6C H6C 106.3
C6C C7C H7CA 109.5
C6C C7C H7CB 109.5
H7CA C7C H7CB 109.5
C6C C7C H7CC 109.5
H7CA C7C H7CC 109.5
H7CB C7C H7CC 109.5
C6C C8C H8CA 109.5
C6C C8C H8CB 109.5
H8CA C8C H8CB 109.5
C6C C8C H8CC 109.5
H8CA C8C H8CC 109.5
H8CB C8C H8CC 109.5
C11C C9C C10C 111.8(3)
C11C C9C P5 111.1(2)
C10C C9C P5 114.0(2)
C11C C9C H9C 106.5
C10C C9C H9C 106.5
P5 C9C H9C 106.5
C9C C10C H10G 109.5
C9C C10C H10H 109.5
H10G C10C H10H 109.5
C9C C10C H10I 109.5
H10G C10C H10I 109.5
H10H C10C H10I 109.5
C9C C11C H11G 109.5
C9C C11C H11H 109.5
H11G C11C H11H 109.5
C9C C11C H11I 109.5
H11G C11C H11I 109.5
H11H C11C H11I 109.5
C13C C12C C14C 111.9(3)
C13C C12C P6 116.0(2)
C14C C12C P6 110.4(2)
C13C C12C H12C 105.9
C14C C12C H12C 105.9
P6 C12C H12C 105.9
C12C C13C H13G 109.5
C12C C13C H13H 109.5
H13G C13C H13H 109.5
C12C C13C H13I 109.5
H13G C13C H13I 109.5
H13H C13C H13I 109.5
C12C C14C H14G 109.5
C12C C14C H14H 109.5
H14G C14C H14H 109.5
C12C C14C H14I 109.5
H14G C14C H14I 109.5
H14H C14C H14I 109.5
C17C C15C C16C 111.4(3)
C17C C15C P6 112.4(2)
C16C C15C P6 113.9(2)
C17C C15C H15C 106.1
C16C C15C H15C 106.1
P6 C15C H15C 106.1
C15C C16C H16G 109.5
C15C C16C H16H 109.5
H16G C16C H16H 109.5
C15C C16C H16I 109.5
H16G C16C H16I 109.5
H16H C16C H16I 109.5
C15C C17C H17G 109.5
C15C C17C H17H 109.5
H17G C17C H17H 109.5
C15C C17C H17I 109.5
H17G C17C H17I 109.5
H17H C17C H17I 109.5
C19 O18A C22 105.8(5)
C19 O18B C22 111.4(12)
O18B C19 C20 108.6(8)
O18A C19 C20 108.7(5)
O18B C19 H19A 86.0
O18A C19 H19A 109.9
C20 C19 H19A 109.9
O18B C19 H19B 130.5
O18A C19 H19B 109.9
C20 C19 H19B 109.9
H19A C19 H19B 108.3
O18B C19 H19C 110.0
O18A C19 H19C 130.3
C20 C19 H19C 110.0
H19B C19 H19C 84.5
O18B C19 H19D 110.0
O18A C19 H19D 86.0
C20 C19 H19D 110.0
H19A C19 H19D 128.7
H19C C19 H19D 108.4
C19 C20 C21 103.4(3)
C19 C20 H20A 111.1
C21 C20 H20A 111.1
C19 C20 H20B 111.1
C21 C20 H20B 111.1
H20A C20 H20B 109.0
C22 C21 C20 106.8(3)
C22 C21 H21A 110.4
C20 C21 H21A 110.4
C22 C21 H21B 110.4
C20 C21 H21B 110.4
H21A C21 H21B 108.6
O18A C22 C21 109.3(5)
O18B C22 C21 103.2(8)
O18A C22 H22A 109.8
O18B C22 H22A 133.3
C21 C22 H22A 109.8
O18A C22 H22B 109.8
O18B C22 H22B 89.8
C21 C22 H22B 109.8
H22A C22 H22B 108.3
O18A C22 H22C 86.1
O18B C22 H22C 111.1
C21 C22 H22C 111.1
H22B C22 H22C 127.4
O18A C22 H22D 127.0
O18B C22 H22D 111.1
C21 C22 H22D 111.1
H22A C22 H22D 86.9
H22C C22 H22D 109.1

loop_
_geom_bond_atom_site_label_1
_geom_bond_atom_site_label_2
_geom_bond_distance
Fe1 C5A 1.751(3)
Fe1 N1A 2.073(2)
Fe1 P2 2.3037(8)
Fe1 P1 2.3054(8)
Fe1 Br1 2.4723(6)
Fe1 Br2 2.4902(6)
P1 C1A 1.835(3)
P1 C6A 1.860(3)
P1 C9A 1.864(3)
P2 C4A 1.844(3)
P2 C15A 1.851(3)
P2 C12A 1.855(3)
O5A C5A 1.143(3)
N1A C3A 1.481(4)
N1A C2A 1.483(4)
N1A H1 0.89(3)
C1A C2A 1.523(4)
C1A H1A 0.9900
C1A H1B 0.9900
C2A H2A 0.9900
C2A H2B 0.9900
C3A C4A 1.516(4)
C3A H3A 0.9900
C3A H3B 0.9900
C4A H4A 0.9900
C4A H4B 0.9900
C6A C8A 1.523(4)
C6A C7A 1.533(4)
C6A H6A 1.0000
C7A H7AA 0.9800
C7A H7AB 0.9800
C7A H7AC 0.9800
C8A H8AA 0.9800
C8A H8AB 0.9800
C8A H8AC 0.9800
C9A C10A 1.530(4)
C9A C11A 1.534(4)
C9A H9A 1.0000
C10A H10A 0.9800
C10A H10B 0.9800
C10A H10C 0.9800
C11A H11A 0.9800
C11A H11B 0.9800
C11A H11C 0.9800
C12A C13A 1.527(4)
C12A C14A 1.527(4)
C12A H12A 1.0000
C13A H13A 0.9800
C13A H13B 0.9800
C13A H13C 0.9800
C14A H14A 0.9800
C14A H14B 0.9800
C14A H14C 0.9800
C15A C17A 1.520(5)
C15A C16A 1.534(4)
C15A H15A 1.0000
C16A H16A 0.9800
C16A H16B 0.9800
C16A H16C 0.9800
C17A H17A 0.9800
C17A H17B 0.9800
C17A H17C 0.9800
Fe2 C5B 1.751(3)
Fe2 N1B 2.071(2)
Fe2 P3 2.2909(8)
Fe2 P4 2.2952(8)
Fe2 Br3 2.4701(6)
Fe2 Br4 2.4845(6)
P3 C1B 1.848(3)
P3 C9B 1.850(3)
P3 C6B 1.861(3)
P4 C4B 1.836(3)
P4 C12B 1.858(3)
P4 C15B 1.868(3)
O5B C5B 1.149(3)
N1B C2B 1.480(3)
N1B C3B 1.482(3)
N1B H2 0.88(3)
C1B C2B 1.520(4)
C1B H1C 0.9900
C1B H1D 0.9900
C2B H2C 0.9900
C2B H2D 0.9900
C3B C4B 1.519(4)
C3B H3C 0.9900
C3B H3D 0.9900
C4B H4C 0.9900
C4B H4D 0.9900
C6B C7B 1.526(4)
C6B C8B 1.529(4)
C6B H6B 1.0000
C7B H7BA 0.9800
C7B H7BB 0.9800
C7B H7BC 0.9800
C8B H8BA 0.9800
C8B H8BB 0.9800
C8B H8BC 0.9800
C9B C11B 1.522(5)
C9B C10B 1.534(4)
C9B H9B 1.0000
C10B H10D 0.9800
C10B H10E 0.9800
C10B H10F 0.9800
C11B H11D 0.9800
C11B H11E 0.9800
C11B H11F 0.9800
C12B C14B 1.529(4)
C12B C13B 1.533(4)
C12B H12B 1.0000
C13B H13D 0.9800
C13B H13E 0.9800
C13B H13F 0.9800
C14B H14D 0.9800
C14B H14E 0.9800
C14B H14F 0.9800
C15B C16B 1.524(4)
C15B C17B 1.530(4)
C15B H15B 1.0000
C16B H16D 0.9800
C16B H16E 0.9800
C16B H16F 0.9800
C17B H17D 0.9800
C17B H17E 0.9800
C17B H17F 0.9800
Fe3 C5C 1.758(3)
Fe3 N1C 2.068(2)
Fe3 P6 2.3029(9)
Fe3 P5 2.3092(9)
Fe3 Br6 2.4759(5)
Fe3 Br5 2.4784(6)
P5 C1C 1.832(3)
P5 C6C 1.862(3)
P5 C9C 1.870(3)
P6 C4C 1.851(3)
P6 C12C 1.852(3)
P6 C15C 1.860(3)
O5C C5C 1.140(4)
N1C C3C 1.477(4)
N1C C2C 1.482(4)
N1C H3 0.91(3)
C1C C2C 1.515(4)
C1C H1E 0.9900
C1C H1F 0.9900
C2C H2E 0.9900
C2C H2F 0.9900
C3C C4C 1.527(5)
C3C H3E 0.9900
C3C H3F 0.9900
C4C H4E 0.9900
C4C H4F 0.9900
C6C C7C 1.525(5)
C6C C8C 1.525(4)
C6C H6C 1.0000
C7C H7CA 0.9800
C7C H7CB 0.9800
C7C H7CC 0.9800
C8C H8CA 0.9800
C8C H8CB 0.9800
C8C H8CC 0.9800
C9C C11C 1.522(5)
C9C C10C 1.532(4)
C9C H9C 1.0000
C10C H10G 0.9800
C10C H10H 0.9800
C10C H10I 0.9800
C11C H11G 0.9800
C11C H11H 0.9800
C11C H11I 0.9800
C12C C13C 1.521(4)
C12C C14C 1.527(4)
C12C H12C 1.0000
C13C H13G 0.9800
C13C H13H 0.9800
C13C H13I 0.9800
C14C H14G 0.9800
C14C H14H 0.9800
C14C H14I 0.9800
C15C C17C 1.519(5)
C15C C16C 1.533(4)
C15C H15C 1.0000
C16C H16G 0.9800
C16C H16H 0.9800
C16C H16I 0.9800
C17C H17G 0.9800
C17C H17H 0.9800
C17C H17I 0.9800
O18A C19 1.422(9)
O18A C22 1.429(9)
O18B C19 1.32(2)
O18B C22 1.434(19)
C19 C20 1.488(5)
C19 H19A 0.9900
C19 H19B 0.9900
C19 H19C 0.9900
C19 H19D 0.9900
C20 C21 1.491(6)
C20 H20A 0.9900
C20 H20B 0.9900
C21 C22 1.458(5)
C21 H21A 0.9900
C21 H21B 0.9900
C22 H22A 0.9900
C22 H22B 0.9900
C22 H22C 0.9900
C22 H22D 0.9900

loop_
_geom_hbond_atom_site_label_D
_geom_hbond_atom_site_label_H
_geom_hbond_atom_site_label_A
_geom_hbond_distance_DH
_geom_hbond_distance_HA
_geom_hbond_distance_DA
_geom_hbond_angle_DHA
_geom_hbond_site_symmetry_A
N1A H1 Br2 0.89(3) 2.67(3) 3.161(2) 116(2) 1_555
N1B H2 Br4 0.88(3) 2.63(3) 3.121(2) 116(2) 1_555
N1A H1 Br4 0.89(3) 2.84(3) 3.532(2) 136(2) 1_555
N1B H2 Br2 0.88(3) 2.88(3) 3.563(2) 136(2) 1_555
N1C H3 O18A 0.91(3) 2.28(3) 3.005(9) 136(3) 1_555
N1C H3 O18B 0.91(3) 2.25(3) 3.072(17) 150(3) 1_555

loop_
_geom_torsion_atom_site_label_1
_geom_torsion_atom_site_label_2
_geom_torsion_atom_site_label_3
_geom_torsion_atom_site_label_4
_geom_torsion
C5A Fe1 P1 C1A -166.32(12)
N1A Fe1 P1 C1A 12.09(11)
P2 Fe1 P1 C1A 11.27(17)
Br1 Fe1 P1 C1A 102.56(9)
Br2 Fe1 P1 C1A -75.37(9)
C5A Fe1 P1 C6A 83.04(14)
N1A Fe1 P1 C6A -98.56(13)
P2 Fe1 P1 C6A -99.38(17)
Br1 Fe1 P1 C6A -8.09(11)
Br2 Fe1 P1 C6A 173.98(11)
C5A Fe1 P1 C9A -46.74(14)
N1A Fe1 P1 C9A 131.66(13)
P2 Fe1 P1 C9A 130.84(16)
Br1 Fe1 P1 C9A -137.87(11)
Br2 Fe1 P1 C9A 44.20(11)
C5A Fe1 P2 C4A -177.97(13)
N1A Fe1 P2 C4A 3.61(11)
P1 Fe1 P2 C4A 4.43(17)
Br1 Fe1 P2 C4A -87.10(10)
Br2 Fe1 P2 C4A 90.56(10)
C5A Fe1 P2 C15A 71.08(15)
N1A Fe1 P2 C15A -107.33(14)
P1 Fe1 P2 C15A -106.51(17)
Br1 Fe1 P2 C15A 161.96(12)
Br2 Fe1 P2 C15A -20.38(12)
C5A Fe1 P2 C12A -65.29(14)
N1A Fe1 P2 C12A 116.30(13)
P1 Fe1 P2 C12A 117.12(16)
Br1 Fe1 P2 C12A 25.58(11)
Br2 Fe1 P2 C12A -156.75(11)
C5A Fe1 N1A C3A -81(3)
P2 Fe1 N1A C3A -31.30(17)
P1 Fe1 N1A C3A 148.88(18)
Br1 Fe1 N1A C3A 57.69(17)
Br2 Fe1 N1A C3A -123.54(17)
C5A Fe1 N1A C2A 147(3)
P2 Fe1 N1A C2A -163.37(19)
P1 Fe1 N1A C2A 16.82(18)
Br1 Fe1 N1A C2A -74.38(18)
Br2 Fe1 N1A C2A 104.39(18)
C6A P1 C1A C2A 83.6(2)
C9A P1 C1A C2A -169.52(18)
Fe1 P1 C1A C2A -38.81(18)
C3A N1A C2A C1A 179.5(2)
Fe1 N1A C2A C1A -47.3(3)
P1 C1A C2A N1A 56.0(3)
C2A N1A C3A C4A -172.5(2)
Fe1 N1A C3A C4A 53.9(3)
N1A C3A C4A P2 -47.3(3)
C15A P2 C4A C3A 144.0(2)
C12A P2 C4A C3A -101.1(2)
Fe1 P2 C4A C3A 22.2(2)
N1A Fe1 C5A O5A 51(16)
P2 Fe1 C5A O5A 1(15)
P1 Fe1 C5A O5A -179(100)
Br1 Fe1 C5A O5A -88(15)
Br2 Fe1 C5A O5A 93(15)
C1A P1 C6A C8A 177.3(2)
C9A P1 C6A C8A 65.4(2)
Fe1 P1 C6A C8A -74.1(2)
C1A P1 C6A C7A 50.8(3)
C9A P1 C6A C7A -61.1(2)
Fe1 P1 C6A C7A 159.41(19)
C1A P1 C9A C10A 23.6(2)
C6A P1 C9A C10A 131.7(2)
Fe1 P1 C9A C10A -91.9(2)
C1A P1 C9A C11A 150.5(2)
C6A P1 C9A C11A -101.5(2)
Fe1 P1 C9A C11A 35.0(2)
C4A P2 C12A C13A -64.1(2)
C15A P2 C12A C13A 45.5(3)
Fe1 P2 C12A C13A -175.28(18)
C4A P2 C12A C14A 167.4(2)
C15A P2 C12A C14A -83.1(2)
Fe1 P2 C12A C14A 56.2(2)
C4A P2 C15A C17A 176.2(2)
C12A P2 C15A C17A 66.0(3)
Fe1 P2 C15A C17A -73.7(2)
C4A P2 C15A C16A 45.7(3)
C12A P2 C15A C16A -64.5(3)
Fe1 P2 C15A C16A 155.8(2)
C5B Fe2 P3 C1B 179.72(13)
N1B Fe2 P3 C1B -2.89(12)
P4 Fe2 P3 C1B -0.87(19)
Br3 Fe2 P3 C1B 86.96(10)
Br4 Fe2 P3 C1B -88.63(10)
C5B Fe2 P3 C9B -69.07(16)
N1B Fe2 P3 C9B 108.33(15)
P4 Fe2 P3 C9B 110.35(19)
Br3 Fe2 P3 C9B -161.82(13)
Br4 Fe2 P3 C9B 22.59(13)
C5B Fe2 P3 C6B 66.50(14)
N1B Fe2 P3 C6B -116.10(13)
P4 Fe2 P3 C6B -114.08(17)
Br3 Fe2 P3 C6B -26.25(11)
Br4 Fe2 P3 C6B 158.16(11)
C5B Fe2 P4 C4B 166.35(13)
N1B Fe2 P4 C4B -11.04(11)
P3 Fe2 P4 C4B -13.06(18)
Br3 Fe2 P4 C4B -100.61(9)
Br4 Fe2 P4 C4B 75.11(9)
C5B Fe2 P4 C12B -81.79(14)
N1B Fe2 P4 C12B 100.81(13)
P3 Fe2 P4 C12B 98.80(18)
Br3 Fe2 P4 C12B 11.24(11)
Br4 Fe2 P4 C12B -173.03(11)
C5B Fe2 P4 C15B 48.15(14)
N1B Fe2 P4 C15B -129.24(13)
P3 Fe2 P4 C15B -131.26(17)
Br3 Fe2 P4 C15B 141.18(11)
Br4 Fe2 P4 C15B -43.09(11)
C5B Fe2 N1B C2B 107(2)
P3 Fe2 N1B C2B 30.27(17)
P4 Fe2 N1B C2B -149.32(18)
Br3 Fe2 N1B C2B -58.15(17)
Br4 Fe2 N1B C2B 122.54(17)
C5B Fe2 N1B C3B -121(2)
P3 Fe2 N1B C3B 162.42(18)
P4 Fe2 N1B C3B -17.17(17)
Br3 Fe2 N1B C3B 74.00(18)
Br4 Fe2 N1B C3B -105.31(18)
C9B P3 C1B C2B -144.5(2)
C6B P3 C1B C2B 101.1(2)
Fe2 P3 C1B C2B -22.6(2)
C3B N1B C2B C1B 173.8(2)
Fe2 N1B C2B C1B -52.8(3)
P3 C1B C2B N1B 47.1(3)
C2B N1B C3B C4B 179.9(2)
Fe2 N1B C3B C4B 46.7(3)
N1B C3B C4B P4 -54.8(3)
C12B P4 C4B C3B -84.6(2)
C15B P4 C4B C3B 167.34(18)
Fe2 P4 C4B C3B 37.32(19)
N1B Fe2 C5B O5B -3(16)
P3 Fe2 C5B O5B 74(14)
P4 Fe2 C5B O5B -106(14)
Br3 Fe2 C5B O5B 162(14)
Br4 Fe2 C5B O5B -18(14)
C1B P3 C6B C7B 64.2(2)
C9B P3 C6B C7B -45.6(3)
Fe2 P3 C6B C7B 175.64(18)
C1B P3 C6B C8B -166.6(2)
C9B P3 C6B C8B 83.7(2)
Fe2 P3 C6B C8B -55.1(2)
C1B P3 C9B C11B -175.3(2)
C6B P3 C9B C11B -64.7(3)
Fe2 P3 C9B C11B 74.6(3)
C1B P3 C9B C10B -44.6(3)
C6B P3 C9B C10B 66.0(3)
Fe2 P3 C9B C10B -154.7(2)
C4B P4 C12B C14B -177.3(2)
C15B P4 C12B C14B -65.7(2)
Fe2 P4 C12B C14B 73.7(2)
C4B P4 C12B C13B -50.3(3)
C15B P4 C12B C13B 61.3(3)
Fe2 P4 C12B C13B -159.33(19)
C4B P4 C15B C16B -21.5(2)
C12B P4 C15B C16B -131.0(2)
Fe2 P4 C15B C16B 93.0(2)
C4B P4 C15B C17B -149.6(2)
C12B P4 C15B C17B 100.9(2)
Fe2 P4 C15B C17B -35.1(2)
C5C Fe3 P5 C1C -172.71(14)
N1C Fe3 P5 C1C 5.71(13)
P6 Fe3 P5 C1C -5.40(19)
Br6 Fe3 P5 C1C -82.27(11)
Br5 Fe3 P5 C1C 94.32(11)
C5C Fe3 P5 C6C 69.27(16)
N1C Fe3 P5 C6C -112.32(15)
P6 Fe3 P5 C6C -123.43(18)
Br6 Fe3 P5 C6C 159.70(13)
Br5 Fe3 P5 C6C -23.70(13)
C5C Fe3 P5 C9C -62.93(15)
N1C Fe3 P5 C9C 115.48(14)
P6 Fe3 P5 C9C 104.37(19)
Br6 Fe3 P5 C9C 27.50(12)
Br5 Fe3 P5 C9C -155.90(12)
C5C Fe3 P6 C4C -179.95(14)
N1C Fe3 P6 C4C 1.66(13)
P5 Fe3 P6 C4C 12.79(19)
Br6 Fe3 P6 C4C 89.52(11)
Br5 Fe3 P6 C4C -87.05(11)
C5C Fe3 P6 C12C -60.20(15)
N1C Fe3 P6 C12C 121.41(14)
P5 Fe3 P6 C12C 132.54(18)
Br6 Fe3 P6 C12C -150.72(12)
Br5 Fe3 P6 C12C 32.70(12)
C5C Fe3 P6 C15C 70.79(15)
N1C Fe3 P6 C15C -107.60(14)
P5 Fe3 P6 C15C -96.47(19)
Br6 Fe3 P6 C15C -19.73(12)
Br5 Fe3 P6 C15C 163.69(12)
C5C Fe3 N1C C3C -136(4)
P6 Fe3 N1C C3C -29.8(2)
P5 Fe3 N1C C3C 152.6(2)
Br6 Fe3 N1C C3C -119.3(2)
Br5 Fe3 N1C C3C 60.9(2)
C5C Fe3 N1C C2C 93(4)
P6 Fe3 N1C C2C -160.8(2)
P5 Fe3 N1C C2C 21.6(2)
Br6 Fe3 N1C C2C 109.8(2)
Br5 Fe3 N1C C2C -70.1(2)
C6C P5 C1C C2C 99.0(2)
C9C P5 C1C C2C -155.1(2)
Fe3 P5 C1C C2C -31.4(2)
C3C N1C C2C C1C 179.0(3)
Fe3 N1C C2C C1C -48.0(3)
P5 C1C C2C N1C 51.2(3)
C2C N1C C3C C4C -173.8(2)
Fe3 N1C C3C C4C 53.2(3)
N1C C3C C4C P6 -48.2(3)
C12C P6 C4C C3C -106.1(2)
C15C P6 C4C C3C 147.8(2)
Fe3 P6 C4C C3C 24.2(2)
N1C Fe3 C5C O5C -23(15)
P6 Fe3 C5C O5C -129(11)
P5 Fe3 C5C O5C 49(11)
Br6 Fe3 C5C O5C -39(11)
Br5 Fe3 C5C O5C 140(11)
C1C P5 C6C C7C -33.6(3)
C9C P5 C6C C7C -139.6(2)
Fe3 P5 C6C C7C 81.2(2)
C1C P5 C6C C8C -160.9(2)
C9C P5 C6C C8C 93.0(2)
Fe3 P5 C6C C8C -46.1(3)
C1C P5 C9C C11C -170.7(2)
C6C P5 C9C C11C -60.8(2)
Fe3 P5 C9C C11C 80.5(2)
C1C P5 C9C C10C -43.4(3)
C6C P5 C9C C10C 66.6(3)
Fe3 P5 C9C C10C -152.1(2)
C4C P6 C12C C13C 33.1(3)
C15C P6 C12C C13C 138.5(2)
Fe3 P6 C12C C13C -83.5(2)
C4C P6 C12C C14C 161.7(2)
C15C P6 C12C C14C -92.9(2)
Fe3 P6 C12C C14C 45.1(3)
C4C P6 C15C C17C -179.2(2)
C12C P6 C15C C17C 70.0(2)
Fe3 P6 C15C C17C -69.8(2)
C4C P6 C15C C16C 52.8(3)
C12C P6 C15C C16C -58.0(3)
Fe3 P6 C15C C16C 162.20(19)
